data_7118387
loop_
_publ_author_name
'Jiang, Xiang'
'Kou, Hui-Zhong'

_publ_section_title
;
 Solid state reconstructive phase transition from porous supramolecular
 network to porous coordination polymer.
;
_journal_issue 14
_journal_name_full 'Chemical communications (Cambridge, England)'
_journal_page_first 2952
_journal_page_last 2955
_journal_paper_doi 10.1039/c5cc09808d
_journal_volume 52
_journal_year 2016
_chemical_formula_moiety 'C29 H16 O8, 2(C12 H26 N6 Ni), 16(H2 O)'
_chemical_formula_sum 'C53 H100 N12 Ni2 O24'
_chemical_formula_weight 1406.86
_space_group_crystal_system monoclinic
_space_group_IT_number 13
_space_group_name_Hall '-P 2yc'
_space_group_name_H-M_alt 'P 1 2/c 1'
_symmetry_space_group_name_Hall '-P 2yc'
_symmetry_space_group_name_H-M 'P 1 2/c 1'
_atom_sites_solution_hydrogens geom
_audit_creation_method SHELXL-2014/7
_audit_update_record
;
2015-11-09 deposited with the CCDC.
2016-01-07 downloaded from the CCDC.
;
_cell_angle_alpha 90
_cell_angle_beta 129.59(3)
_cell_angle_gamma 90
_cell_formula_units_Z 2
_cell_length_a 18.257(11)
_cell_length_b 8.475(6)
_cell_length_c 28.615(13)
_cell_measurement_temperature 100(2)
_cell_volume 3412(4)
_computing_structure_refinement 'SHELXL-2014/7 (Sheldrick, 2014)'
_diffrn_ambient_temperature 100(2)
_diffrn_measured_fraction_theta_full 0.997
_diffrn_measured_fraction_theta_max 0.997
_diffrn_measurement_device_type 'CCD area detector'
_diffrn_measurement_method 'phi and omega scans'
_diffrn_radiation_type MoK\a
_diffrn_radiation_wavelength 0.71073
_diffrn_reflns_av_R_equivalents 0.0831
_diffrn_reflns_av_unetI/netI 0.0997
_diffrn_reflns_laue_measured_fraction_full 0.997
_diffrn_reflns_laue_measured_fraction_max 0.997
_diffrn_reflns_limit_h_max 21
_diffrn_reflns_limit_h_min -18
_diffrn_reflns_limit_k_max 10
_diffrn_reflns_limit_k_min -8
_diffrn_reflns_limit_l_max 32
_diffrn_reflns_limit_l_min -34
_diffrn_reflns_number 17580
_diffrn_reflns_point_group_measured_fraction_full 0.997
_diffrn_reflns_point_group_measured_fraction_max 0.997
_diffrn_reflns_theta_full 24.995
_diffrn_reflns_theta_max 24.995
_diffrn_reflns_theta_min 1.447
_diffrn_source 'sealed tube'
_exptl_absorpt_coefficient_mu 0.635
_exptl_absorpt_correction_T_max 0.7456
_exptl_absorpt_correction_T_min 0.6545
_exptl_absorpt_correction_type multi-scan
_exptl_absorpt_process_details 'SADABS (Bruker, 2000)'
_exptl_crystal_colour yellow
_exptl_crystal_density_diffrn 1.369
_exptl_crystal_description needle
_exptl_crystal_F_000 1500
_exptl_crystal_size_max 0.30
_exptl_crystal_size_mid 0.10
_exptl_crystal_size_min 0.08
_refine_diff_density_max 1.524
_refine_diff_density_min -0.706
_refine_diff_density_rms 0.147
_refine_ls_extinction_method none
_refine_ls_goodness_of_fit_ref 1.067
_refine_ls_hydrogen_treatment constr
_refine_ls_matrix_type full
_refine_ls_number_parameters 423
_refine_ls_number_reflns 5981
_refine_ls_number_restraints 0
_refine_ls_restrained_S_all 1.067
_refine_ls_R_factor_all 0.1552
_refine_ls_R_factor_gt 0.1032
_refine_ls_shift/su_max 0.056
_refine_ls_shift/su_mean 0.002
_refine_ls_structure_factor_coef Fsqd
_refine_ls_weighting_details 'w=1/[\s^2^(Fo^2^)+(0.1352P)^2^+37.4597P] where P=(Fo^2^+2Fc^2^)/3'
_refine_ls_weighting_scheme calc
_refine_ls_wR_factor_gt 0.2938
_refine_ls_wR_factor_ref 0.3237
_reflns_Friedel_coverage 0.000
_reflns_number_gt 3649
_reflns_number_total 5981
_reflns_threshold_expression 'I > 2\s(I)'
_cod_data_source_file c5cc09808d2.cif
_cod_data_source_block 1
_cod_depositor_comments
;
The following automatic conversions were performed:

'_exptl_absorpt_correction_type' value 'Multi-scan' changed to
'multi-scan' according to
/usr/data/users/saulius/crontab/automatic-downloads/rss-feeds/RSC/lib/dictionaries/cif_core.dic
dictionary named 'cif_core.dic' version 2.4.2 from 2011-04-26.

Automatic conversion script
Id: cif_fix_values 4268 2015-11-12 08:31:59Z antanas 

 Adding full bibliography for 7118387--7118388.cif.
;
_cod_database_code 7118387
_shelx_shelxl_version_number 2014/7
_shelx_space_group_comment
;
The symmetry employed for this shelxl refinement is uniquely defined
by the following loop, which should always be used as a source of
symmetry information in preference to the above space-group names.
They are only intended as comments.
;

loop_
_space_group_symop_operation_xyz
'x, y, z'
'-x, y, -z+1/2'
'-x, -y, -z'
'x, -y, z-1/2'

loop_
_atom_site_label
_atom_site_type_symbol
_atom_site_fract_x
_atom_site_fract_y
_atom_site_fract_z
_atom_site_U_iso_or_equiv
_atom_site_adp_type
_atom_site_occupancy
_atom_site_site_symmetry_order
_atom_site_calc_flag
_atom_site_refinement_flags_posn
_atom_site_refinement_flags_adp
_atom_site_refinement_flags_occupancy
_atom_site_disorder_assembly
_atom_site_disorder_group
C21 C 0.6591(7) 0.6272(13) 0.5202(5) 0.041(3) Uani 1 1 d . . . A 2
H21A H 0.7060 0.5459 0.5454 0.050 Uiso 1 1 calc R U . A 2
H21B H 0.6918 0.7231 0.5243 0.050 Uiso 1 1 calc R U . A 2
C19 C 0.5601(7) 0.8597(12) 0.5756(5) 0.046(3) Uani 1 1 d . . . A 2
H19A H 0.5968 0.9551 0.5956 0.056 Uiso 1 1 calc R U . A 2
H19B H 0.4961 0.8768 0.5612 0.056 Uiso 1 1 calc R U . A 2
C25 C 0.9824(7) 0.3156(11) 0.4640(4) 0.031(2) Uani 1 1 d . . . B 2
H25A H 0.9768 0.3161 0.4955 0.037 Uiso 1 1 calc R U . B 2
H25B H 0.9354 0.3871 0.4319 0.037 Uiso 1 1 calc R U . B 2
O2 O 0.9827(5) 0.2226(7) 0.5773(3) 0.0323(15) Uani 1 1 d . . . C 2
O1 O 1.1323(5) 0.2992(8) 0.6287(3) 0.0334(16) Uani 1 1 d . . . C 2
C2 C 1.0192(5) 0.6357(9) 0.7164(3) 0.0153(16) Uani 1 1 d . . . C 2
C6 C 1.0540(6) 0.3051(11) 0.6182(4) 0.025(2) Uani 1 1 d . . . C 2
C1 C 1.0000 0.7484(13) 0.7500 0.017(2) Uani 1 2 d S T P C 2
O3 O 0.6610(5) 1.2801(8) 0.6033(3) 0.0435(18) Uani 1 1 d . . . C 2
C8 C 1.1028(5) 0.6327(10) 0.7245(4) 0.0192(17) Uani 1 1 d . . . C 2
H8A H 1.1511 0.7044 0.7506 0.023 Uiso 1 1 calc R U . C 2
C3 C 0.9501(6) 0.5240(10) 0.6790(4) 0.0210(18) Uani 1 1 d . . . C 2
H3A H 0.8950 0.5220 0.6744 0.025 Uiso 1 1 calc R U . C 2
O4 O 0.6840(5) 1.2337(9) 0.5372(3) 0.0431(18) Uani 1 1 d . . . C 2
C9 C 0.9163(5) 0.8615(9) 0.7057(3) 0.0160(17) Uani 1 1 d . . . C 2
C4 C 0.9621(6) 0.4143(10) 0.6479(4) 0.0223(19) Uani 1 1 d . . . C 2
H4A H 0.9150 0.3399 0.6228 0.027 Uiso 1 1 calc R U . C 2
C5 C 1.0446(6) 0.4162(10) 0.6547(3) 0.0194(18) Uani 1 1 d . . . C 2
C12 C 0.7778(6) 1.0940(10) 0.6291(4) 0.0241(19) Uani 1 1 d . . . C 2
C10 C 0.8715(5) 0.8683(10) 0.6445(3) 0.0171(17) Uani 1 1 d . . . C 2
H10A H 0.8862 0.7935 0.6279 0.021 Uiso 1 1 calc R U . C 2
C15 C 0.8899(6) 0.9732(10) 0.7281(4) 0.0214(18) Uani 1 1 d . . . C 2
H15A H 0.9183 0.9710 0.7690 0.026 Uiso 1 1 calc R U . C 2
C14 C 0.8226(6) 1.0874(11) 0.6912(4) 0.027(2) Uani 1 1 d . . . C 2
H14A H 0.8068 1.1608 0.7077 0.032 Uiso 1 1 calc R U . C 2
C11 C 0.8050(6) 0.9842(11) 0.6075(4) 0.0251(19) Uani 1 1 d . . . C 2
H11A H 0.7782 0.9877 0.5669 0.030 Uiso 1 1 calc R U . C 2
C13 C 0.7027(6) 1.2100(11) 0.5871(4) 0.031(2) Uani 1 1 d . . . C 2
C7 C 1.1139(6) 0.5228(10) 0.6937(3) 0.0213(19) Uani 1 1 d . . . C 2
H7A H 1.1704 0.5216 0.6997 0.026 Uiso 1 1 calc R U . C 2
Ni1 Ni 1.0000 0.0000 0.5000 0.0227(4) Uani 1 2 d S . P B 2
N4 N 0.9688(5) 0.1520(9) 0.4395(3) 0.0248(16) Uani 1 1 d . . . B 2
N5 N 0.8686(5) -0.0668(9) 0.4443(3) 0.0273(17) Uani 1 1 d . . . B 2
H5 H 0.8671 -0.1549 0.4216 0.033 Uiso 1 1 calc R U . B 2
N6 N 1.1220(6) 0.2277(9) 0.4806(3) 0.0293(18) Uani 1 1 d . . . B 2
C24 C 1.0402(6) 0.1500(11) 0.4290(4) 0.0241(19) Uani 1 1 d . . . B 2
H24A H 1.0552 0.0425 0.4261 0.029 Uiso 1 1 calc R U . B 2
H24B H 1.0157 0.2058 0.3920 0.029 Uiso 1 1 calc R U . B 2
C26 C 1.0835(7) 0.3650(11) 0.4900(5) 0.037(2) Uani 1 1 d . . . B 2
H26A H 1.0812 0.4565 0.4687 0.044 Uiso 1 1 calc R U . B 2
H26B H 1.1222 0.3899 0.5328 0.044 Uiso 1 1 calc R U . B 2
C22 C 0.8700(7) 0.1180(13) 0.3819(4) 0.036(2) Uani 1 1 d . . . B 2
H22A H 0.8720 0.0391 0.3582 0.044 Uiso 1 1 calc R U . B 2
H22B H 0.8414 0.2132 0.3578 0.044 Uiso 1 1 calc R U . B 2
C23 C 0.8129(6) 0.0580(13) 0.3998(4) 0.030(2) Uani 1 1 d . . . B 2
H23A H 0.8013 0.1427 0.4172 0.036 Uiso 1 1 calc R U . B 2
H23B H 0.7521 0.0171 0.3646 0.036 Uiso 1 1 calc R U . B 2
C27 C 1.1808(6) 0.1260(12) 0.5331(4) 0.031(2) Uani 1 1 d . . . B 2
H27A H 1.2372 0.1837 0.5654 0.037 Uiso 1 1 calc R U . B 2
H27B H 1.2011 0.0366 0.5227 0.037 Uiso 1 1 calc R U . B 2
Ni2 Ni 0.5000 0.5000 0.5000 0.0285(5) Uani 1 2 d S . P A 2
N1 N 0.4640(5) 0.5571(10) 0.5474(4) 0.0337(19) Uani 1 1 d . . . A 2
H1 H 0.4187 0.6443 0.5256 0.040 Uiso 1 1 calc R U . A 2
N2 N 0.6002(5) 0.6551(9) 0.5380(3) 0.0306(18) Uani 1 1 d . . . A 2
N3 N 0.6052(5) 0.7231(9) 0.6188(4) 0.036(2) Uani 1 1 d . . . A 2
C18 C 0.6625(6) 0.6531(12) 0.6056(4) 0.032(2) Uani 1 1 d . . . A 2
H18A H 0.6802 0.5460 0.6210 0.038 Uiso 1 1 calc R U . A 2
H18B H 0.7197 0.7143 0.6237 0.038 Uiso 1 1 calc R U . A 2
C17 C 0.5374(7) 0.6137(12) 0.6109(5) 0.040(2) Uani 1 1 d . . . A 2
H17A H 0.5056 0.6644 0.6240 0.048 Uiso 1 1 calc R U . A 2
H17B H 0.5715 0.5232 0.6369 0.048 Uiso 1 1 calc R U . A 2
C16 C 0.4092(8) 0.4252(14) 0.5455(5) 0.045(3) Uani 1 1 d . . . A 2
H16A H 0.3746 0.4598 0.5589 0.054 Uiso 1 1 calc R U . A 2
H16B H 0.4511 0.3394 0.5713 0.054 Uiso 1 1 calc R U . A 2
C20 C 0.5580(6) 0.8181(11) 0.5231(4) 0.038(3) Uani 1 1 d . . . A 2
H20A H 0.4934 0.8183 0.4850 0.046 Uiso 1 1 calc R U . A 2
H20B H 0.5956 0.8922 0.5204 0.046 Uiso 1 1 calc R U . A 2
O1W O 0.2115(5) 0.7378(9) 0.5005(3) 0.0447(18) Uani 1 1 d . . . D 2
O4W O 0.6187(7) 0.1873(12) 0.6750(5) 0.080(3) Uani 1 1 d . . . E 2
O5W O 0.6944(7) 0.8668(14) 0.7340(5) 0.107(4) Uani 1 1 d . . . F 2
O3W O 0.4314(8) 0.0912(17) 0.6199(6) 0.112(4) Uani 1 1 d . . . G 2
O2WA O 0.3182(9) 0.3635(17) 0.7216(6) 0.044(4) Uani 0.5 1 d . . P H 2
O6W O 0.3791(13) 0.787(2) 0.6178(9) 0.175(8) Uani 1 1 d . . . I 2
O7W O 0.6297(12) 0.3063(18) 0.2832(7) 0.193(9) Uani 1 1 d . . . J 2
O8W O 0.3972(13) 0.283(3) 0.6785(11) 0.225(11) Uani 1 1 d . . . K 2
O2WB O 0.2963(18) 0.164(4) 0.7244(11) 0.121(10) Uani 0.5 1 d . . P H 2

loop_
_atom_site_aniso_label
_atom_site_aniso_U_11
_atom_site_aniso_U_22
_atom_site_aniso_U_33
_atom_site_aniso_U_23
_atom_site_aniso_U_13
_atom_site_aniso_U_12
C21 0.033(5) 0.033(6) 0.046(6) 0.002(5) 0.020(5) -0.012(5)
C19 0.031(5) 0.031(6) 0.047(7) 0.004(5) 0.011(5) 0.006(5)
C25 0.046(6) 0.027(5) 0.039(5) 0.011(4) 0.036(5) 0.012(4)
O2 0.043(4) 0.027(3) 0.035(4) -0.002(3) 0.029(4) 0.003(3)
O1 0.033(4) 0.041(4) 0.032(4) -0.010(3) 0.024(3) 0.001(3)
C2 0.018(4) 0.014(4) 0.012(4) 0.004(3) 0.009(3) 0.002(3)
C6 0.030(5) 0.030(5) 0.023(5) 0.005(4) 0.021(4) 0.008(4)
C1 0.014(5) 0.021(6) 0.015(6) 0.000 0.009(5) 0.000
O3 0.032(4) 0.030(4) 0.046(4) 0.004(3) 0.015(4) 0.007(3)
C8 0.014(4) 0.024(5) 0.020(4) 0.000(4) 0.012(4) 0.000(3)
C3 0.023(4) 0.027(5) 0.021(4) -0.001(4) 0.017(4) -0.004(4)
O4 0.026(4) 0.057(5) 0.037(4) 0.022(4) 0.016(3) 0.014(3)
C9 0.011(4) 0.019(4) 0.013(4) 0.000(3) 0.005(3) -0.002(3)
C4 0.028(5) 0.026(5) 0.018(4) -0.006(4) 0.017(4) -0.006(4)
C5 0.028(5) 0.018(4) 0.014(4) 0.004(3) 0.014(4) 0.004(4)
C12 0.016(4) 0.023(5) 0.022(4) 0.006(4) 0.007(4) -0.005(4)
C10 0.012(4) 0.021(4) 0.018(4) 0.002(3) 0.009(3) -0.002(3)
C15 0.019(4) 0.022(5) 0.021(4) 0.002(4) 0.012(4) 0.002(3)
C14 0.024(5) 0.025(5) 0.030(5) -0.003(4) 0.017(4) -0.001(4)
C11 0.019(4) 0.033(5) 0.017(4) 0.005(4) 0.009(4) -0.001(4)
C13 0.017(4) 0.032(5) 0.034(5) 0.010(4) 0.012(4) 0.006(4)
C7 0.020(4) 0.033(5) 0.017(4) 0.005(4) 0.014(4) 0.005(4)
Ni1 0.0330(9) 0.0224(8) 0.0244(8) 0.0093(7) 0.0238(8) 0.0113(7)
N4 0.037(4) 0.026(4) 0.029(4) 0.006(3) 0.029(4) 0.012(3)
N5 0.038(4) 0.029(4) 0.029(4) 0.010(3) 0.027(4) 0.010(4)
N6 0.042(5) 0.030(4) 0.031(4) 0.010(4) 0.031(4) 0.008(4)
C24 0.039(5) 0.024(5) 0.022(4) 0.007(4) 0.025(4) 0.006(4)
C26 0.055(6) 0.022(5) 0.036(6) 0.009(4) 0.031(5) 0.009(5)
C22 0.045(6) 0.045(6) 0.028(5) 0.014(5) 0.027(5) 0.017(5)
C23 0.018(4) 0.056(6) 0.018(4) 0.010(4) 0.013(4) 0.017(4)
C27 0.030(5) 0.037(6) 0.040(5) 0.011(4) 0.030(5) 0.010(4)
Ni2 0.0145(8) 0.0246(9) 0.0288(9) 0.0053(7) 0.0055(7) -0.0009(7)
N1 0.019(4) 0.030(4) 0.034(5) 0.003(4) 0.009(4) -0.001(3)
N2 0.013(3) 0.024(4) 0.035(4) 0.009(4) 0.006(3) 0.000(3)
N3 0.023(4) 0.028(4) 0.033(4) 0.003(4) 0.007(4) 0.001(3)
C18 0.018(4) 0.031(5) 0.032(5) 0.002(4) 0.010(4) -0.001(4)
C17 0.034(6) 0.033(6) 0.044(6) -0.004(5) 0.021(5) -0.007(5)
C16 0.040(6) 0.044(6) 0.047(7) 0.014(5) 0.026(6) -0.004(5)
C20 0.016(5) 0.026(5) 0.037(6) 0.001(4) 0.000(4) -0.002(4)
O1W 0.046(4) 0.053(5) 0.037(4) -0.011(4) 0.027(4) -0.008(4)
O4W 0.077(6) 0.081(7) 0.117(8) -0.035(6) 0.079(7) -0.030(5)
O5W 0.064(6) 0.097(8) 0.068(7) -0.037(6) -0.001(5) 0.011(6)
O3W 0.086(8) 0.126(11) 0.133(11) 0.000(9) 0.074(8) -0.009(8)
O2WA 0.026(7) 0.041(9) 0.039(8) 0.002(7) 0.009(7) 0.004(6)
O6W 0.161(15) 0.182(17) 0.228(19) -0.025(15) 0.145(15) 0.046(13)
O7W 0.168(15) 0.094(10) 0.096(10) 0.005(9) -0.018(10) -0.005(10)
O8W 0.139(14) 0.32(3) 0.26(2) -0.14(2) 0.148(17) -0.052(17)
O2WB 0.097(17) 0.19(3) 0.078(16) -0.006(18) 0.057(15) -0.007(19)

loop_
_atom_type_symbol
_atom_type_description
_atom_type_scat_dispersion_real
_atom_type_scat_dispersion_imag
_atom_type_scat_source
C C 0.0033 0.0016 'International Tables Vol C Tables 4.2.6.8 and 6.1.1.4'
H H 0.0000 0.0000 'International Tables Vol C Tables 4.2.6.8 and 6.1.1.4'
N N 0.0061 0.0033 'International Tables Vol C Tables 4.2.6.8 and 6.1.1.4'
Ni Ni 0.3393 1.1124 'International Tables Vol C Tables 4.2.6.8 and 6.1.1.4'
O O 0.0106 0.0060 'International Tables Vol C Tables 4.2.6.8 and 6.1.1.4'

loop_
_geom_angle_atom_site_label_1
_geom_angle_atom_site_label_2
_geom_angle_atom_site_label_3
_geom_angle
_geom_angle_site_symmetry_1
_geom_angle_site_symmetry_3
N2 C21 C16 105.7(8) . 3_666
N2 C21 H21A 110.6 . .
C16 C21 H21A 110.6 3_666 .
N2 C21 H21B 110.6 . .
C16 C21 H21B 110.6 3_666 .
H21A C21 H21B 108.7 . .
N3 C19 C20 106.8(8) . .
N3 C19 H19A 110.4 . .
C20 C19 H19A 110.4 . .
N3 C19 H19B 110.4 . .
C20 C19 H19B 110.4 . .
H19A C19 H19B 108.6 . .
N4 C25 C26 105.5(7) . .
N4 C25 H25A 110.6 . .
C26 C25 H25A 110.6 . .
N4 C25 H25B 110.6 . .
C26 C25 H25B 110.6 . .
H25A C25 H25B 108.8 . .
C3 C2 C8 118.6(7) . .
C3 C2 C1 116.6(6) . .
C8 C2 C1 124.6(7) . .
O1 C6 O2 122.6(8) . .
O1 C6 C5 118.4(8) . .
O2 C6 C5 119.0(7) . .
C9 C1 C9 103.4(9) 2_756 .
C9 C1 C2 113.2(4) 2_756 .
C9 C1 C2 111.8(4) . .
C9 C1 C2 111.8(4) 2_756 2_756
C9 C1 C2 113.2(4) . 2_756
C2 C1 C2 103.7(9) . 2_756
C2 C8 C7 119.8(8) . .
C2 C8 H8A 120.1 . .
C7 C8 H8A 120.1 . .
C2 C3 C4 120.9(8) . .
C2 C3 H3A 119.5 . .
C4 C3 H3A 119.5 . .
C10 C9 C15 117.1(7) . .
C10 C9 C1 122.8(7) . .
C15 C9 C1 119.8(6) . .
C5 C4 C3 119.9(8) . .
C5 C4 H4A 120.1 . .
C3 C4 H4A 120.1 . .
C7 C5 C4 118.6(7) . .
C7 C5 C6 122.0(8) . .
C4 C5 C6 119.4(8) . .
C11 C12 C14 117.2(8) . .
C11 C12 C13 119.8(8) . .
C14 C12 C13 123.0(8) . .
C9 C10 C11 121.5(8) . .
C9 C10 H10A 119.3 . .
C11 C10 H10A 119.3 . .
C14 C15 C9 121.8(8) . .
C14 C15 H15A 119.1 . .
C9 C15 H15A 119.1 . .
C15 C14 C12 120.7(8) . .
C15 C14 H14A 119.6 . .
C12 C14 H14A 119.6 . .
C12 C11 C10 121.7(8) . .
C12 C11 H11A 119.1 . .
C10 C11 H11A 119.1 . .
O4 C13 O3 123.5(9) . .
O4 C13 C12 118.1(9) . .
O3 C13 C12 118.4(9) . .
C5 C7 C8 122.0(7) . .
C5 C7 H7A 119.0 . .
C8 C7 H7A 119.0 . .
N4 Ni1 N4 180.0 . 3_756
N4 Ni1 N5 92.6(3) . 3_756
N4 Ni1 N5 87.4(3) 3_756 3_756
N4 Ni1 N5 87.4(3) . .
N4 Ni1 N5 92.6(3) 3_756 .
N5 Ni1 N5 180.0 3_756 .
C25 N4 C22 114.5(7) . .
C25 N4 C24 101.3(7) . .
C22 N4 C24 111.3(6) . .
C25 N4 Ni1 109.4(5) . .
C22 N4 Ni1 108.5(6) . .
C24 N4 Ni1 111.8(5) . .
C23 N5 C27 110.2(7) . 3_756
C23 N5 Ni1 108.4(6) . .
C27 N5 Ni1 121.1(6) 3_756 .
C23 N5 H5 105.3 . .
C27 N5 H5 105.3 3_756 .
Ni1 N5 H5 105.3 . .
C24 N6 C27 113.2(7) . .
C24 N6 C26 104.3(7) . .
C27 N6 C26 114.1(7) . .
N6 C24 N4 104.8(6) . .
N6 C24 H24A 110.8 . .
N4 C24 H24A 110.8 . .
N6 C24 H24B 110.8 . .
N4 C24 H24B 110.8 . .
H24A C24 H24B 108.9 . .
N6 C26 C25 105.1(8) . .
N6 C26 H26A 110.7 . .
C25 C26 H26A 110.7 . .
N6 C26 H26B 110.7 . .
C25 C26 H26B 110.7 . .
H26A C26 H26B 108.8 . .
N4 C22 C23 107.3(7) . .
N4 C22 H22A 110.3 . .
C23 C22 H22A 110.3 . .
N4 C22 H22B 110.3 . .
C23 C22 H22B 110.3 . .
H22A C22 H22B 108.5 . .
N5 C23 C22 107.0(7) . .
N5 C23 H23A 110.3 . .
C22 C23 H23A 110.3 . .
N5 C23 H23B 110.3 . .
C22 C23 H23B 110.3 . .
H23A C23 H23B 108.6 . .
N6 C27 N5 113.3(7) . 3_756
N6 C27 H27A 108.9 . .
N5 C27 H27A 108.9 3_756 .
N6 C27 H27B 108.9 . .
N5 C27 H27B 108.9 3_756 .
H27A C27 H27B 107.7 . .
N1 Ni2 N1 180.0 3_666 .
N1 Ni2 N2 93.4(3) 3_666 3_666
N1 Ni2 N2 86.6(3) . 3_666
N1 Ni2 N2 86.6(3) 3_666 .
N1 Ni2 N2 93.4(3) . .
N2 Ni2 N2 180.0 3_666 .
C16 N1 C17 110.5(8) . .
C16 N1 Ni2 108.3(7) . .
C17 N1 Ni2 119.9(6) . .
C16 N1 H1 105.7 . .
C17 N1 H1 105.7 . .
Ni2 N1 H1 105.7 . .
C21 N2 C18 109.0(7) . .
C21 N2 C20 113.8(8) . .
C18 N2 C20 101.9(7) . .
C21 N2 Ni2 109.6(6) . .
C18 N2 Ni2 112.8(6) . .
C20 N2 Ni2 109.6(5) . .
C18 N3 C17 112.7(8) . .
C18 N3 C19 102.2(8) . .
C17 N3 C19 113.6(8) . .
N3 C18 N2 104.7(7) . .
N3 C18 H18A 110.8 . .
N2 C18 H18A 110.8 . .
N3 C18 H18B 110.8 . .
N2 C18 H18B 110.8 . .
H18A C18 H18B 108.9 . .
N3 C17 N1 114.3(8) . .
N3 C17 H17A 108.7 . .
N1 C17 H17A 108.7 . .
N3 C17 H17B 108.7 . .
N1 C17 H17B 108.7 . .
H17A C17 H17B 107.6 . .
N1 C16 C21 105.6(8) . 3_666
N1 C16 H16A 110.6 . .
C21 C16 H16A 110.6 3_666 .
N1 C16 H16B 110.6 . .
C21 C16 H16B 110.6 3_666 .
H16A C16 H16B 108.7 . .
N2 C20 C19 104.3(8) . .
N2 C20 H20A 110.9 . .
C19 C20 H20A 110.9 . .
N2 C20 H20B 110.9 . .
C19 C20 H20B 110.9 . .
H20A C20 H20B 108.9 . .

loop_
_geom_bond_atom_site_label_1
_geom_bond_atom_site_label_2
_geom_bond_distance
_geom_bond_site_symmetry_2
C21 N2 1.472(13) .
C21 C16 1.516(15) 3_666
C21 H21A 0.9700 .
C21 H21B 0.9700 .
C19 N3 1.499(13) .
C19 C20 1.521(16) .
C19 H19A 0.9700 .
C19 H19B 0.9700 .
C25 N4 1.501(12) .
C25 C26 1.544(14) .
C25 H25A 0.9700 .
C25 H25B 0.9700 .
O2 C6 1.269(11) .
O1 C6 1.261(10) .
C2 C3 1.383(11) .
C2 C8 1.389(11) .
C2 C1 1.546(10) .
C6 C5 1.495(12) .
C1 C9 1.547(10) 2_756
C1 C9 1.547(10) .
C1 C2 1.546(10) 2_756
O3 C13 1.265(12) .
C8 C7 1.385(11) .
C8 H8A 0.9300 .
C3 C4 1.396(12) .
C3 H3A 0.9300 .
O4 C13 1.255(11) .
C9 C10 1.383(11) .
C9 C15 1.389(11) .
C4 C5 1.392(12) .
C4 H4A 0.9300 .
C5 C7 1.365(12) .
C12 C11 1.375(13) .
C12 C14 1.406(12) .
C12 C13 1.480(12) .
C10 C11 1.386(12) .
C10 H10A 0.9300 .
C15 C14 1.381(12) .
C15 H15A 0.9300 .
C14 H14A 0.9300 .
C11 H11A 0.9300 .
C7 H7A 0.9300 .
Ni1 N4 1.930(7) .
Ni1 N4 1.930(7) 3_756
Ni1 N5 1.935(8) 3_756
Ni1 N5 1.935(8) .
N4 C22 1.504(12) .
N4 C24 1.513(10) .
N5 C23 1.458(12) .
N5 C27 1.492(11) 3_756
N5 H5 0.9800 .
N6 C24 1.427(12) .
N6 C27 1.447(11) .
N6 C26 1.470(12) .
C24 H24A 0.9700 .
C24 H24B 0.9700 .
C26 H26A 0.9700 .
C26 H26B 0.9700 .
C22 C23 1.513(13) .
C22 H22A 0.9700 .
C22 H22B 0.9700 .
C23 H23A 0.9700 .
C23 H23B 0.9700 .
C27 N5 1.492(11) 3_756
C27 H27A 0.9700 .
C27 H27B 0.9700 .
Ni2 N1 1.908(8) 3_666
Ni2 N1 1.908(8) .
Ni2 N2 1.929(7) 3_666
Ni2 N2 1.929(7) .
N1 C16 1.478(13) .
N1 C17 1.492(13) .
N1 H1 0.9800 .
N2 C18 1.495(12) .
N2 C20 1.505(12) .
N3 C18 1.444(12) .
N3 C17 1.445(13) .
C18 H18A 0.9700 .
C18 H18B 0.9700 .
C17 H17A 0.9700 .
C17 H17B 0.9700 .
C16 C21 1.516(15) 3_666
C16 H16A 0.9700 .
C16 H16B 0.9700 .
C20 H20A 0.9700 .
C20 H20B 0.9700 .
O2WA O2WB 1.75(4) .

loop_
_geom_torsion_atom_site_label_1
_geom_torsion_atom_site_label_2
_geom_torsion_atom_site_label_3
_geom_torsion_atom_site_label_4
_geom_torsion
_geom_torsion_site_symmetry_1
_geom_torsion_site_symmetry_4
C3 C2 C1 C9 175.9(7) . 2_756
C8 C2 C1 C9 0.5(10) . 2_756
C3 C2 C1 C9 -67.8(9) . .
C8 C2 C1 C9 116.8(8) . .
C3 C2 C1 C2 54.5(6) . 2_756
C8 C2 C1 C2 -120.8(8) . 2_756
C3 C2 C8 C7 2.3(11) . .
C1 C2 C8 C7 177.6(7) . .
C8 C2 C3 C4 -2.6(12) . .
C1 C2 C3 C4 -178.3(7) . .
C9 C1 C9 C10 116.4(8) 2_756 .
C2 C1 C9 C10 -5.7(10) . .
C2 C1 C9 C10 -122.5(7) 2_756 .
C9 C1 C9 C15 -56.7(6) 2_756 .
C2 C1 C9 C15 -178.9(7) . .
C2 C1 C9 C15 64.4(10) 2_756 .
C2 C3 C4 C5 0.2(12) . .
C3 C4 C5 C7 2.5(12) . .
C3 C4 C5 C6 -176.0(8) . .
O1 C6 C5 C7 7.5(12) . .
O2 C6 C5 C7 -171.4(8) . .
O1 C6 C5 C4 -174.0(8) . .
O2 C6 C5 C4 7.1(12) . .
C15 C9 C10 C11 1.7(11) . .
C1 C9 C10 C11 -171.6(7) . .
C10 C9 C15 C14 -0.6(12) . .
C1 C9 C15 C14 172.9(7) . .
C9 C15 C14 C12 0.3(13) . .
C11 C12 C14 C15 -1.0(12) . .
C13 C12 C14 C15 177.6(8) . .
C14 C12 C11 C10 2.1(12) . .
C13 C12 C11 C10 -176.6(8) . .
C9 C10 C11 C12 -2.5(13) . .
C11 C12 C13 O4 -19.0(13) . .
C14 C12 C13 O4 162.4(9) . .
C11 C12 C13 O3 161.1(9) . .
C14 C12 C13 O3 -17.4(13) . .
C4 C5 C7 C8 -2.8(12) . .
C6 C5 C7 C8 175.7(8) . .
C2 C8 C7 C5 0.4(12) . .
C26 C25 N4 C22 -142.9(7) . .
C26 C25 N4 C24 -23.1(8) . .
C26 C25 N4 Ni1 95.1(7) . .
C27 N6 C24 N4 81.2(8) . .
C26 N6 C24 N4 -43.3(8) . .
C25 N4 C24 N6 41.3(8) . .
C22 N4 C24 N6 163.4(7) . .
Ni1 N4 C24 N6 -75.1(7) . .
C24 N6 C26 C25 27.4(8) . .
C27 N6 C26 C25 -96.6(9) . .
N4 C25 C26 N6 -1.5(9) . .
C25 N4 C22 C23 -88.3(9) . .
C24 N4 C22 C23 157.6(7) . .
Ni1 N4 C22 C23 34.2(8) . .
C27 N5 C23 C22 176.8(8) 3_756 .
Ni1 N5 C23 C22 42.1(9) . .
N4 C22 C23 N5 -50.0(10) . .
C24 N6 C27 N5 -62.8(10) . 3_756
C26 N6 C27 N5 56.3(11) . 3_756
C16 C21 N2 C18 160.9(8) 3_666 .
C16 C21 N2 C20 -86.1(9) 3_666 .
C16 C21 N2 Ni2 37.0(9) 3_666 .
C20 C19 N3 C18 25.1(9) . .
C20 C19 N3 C17 -96.7(10) . .
C17 N3 C18 N2 79.5(9) . .
C19 N3 C18 N2 -42.8(9) . .
C21 N2 C18 N3 164.7(7) . .
C20 N2 C18 N3 44.1(9) . .
Ni2 N2 C18 N3 -73.4(8) . .
C18 N3 C17 N1 -63.8(11) . .
C19 N3 C17 N1 51.9(12) . .
C16 N1 C17 N3 169.6(9) . .
Ni2 N1 C17 N3 42.7(11) . .
C17 N1 C16 C21 -177.2(8) . 3_666
Ni2 N1 C16 C21 -44.1(9) . 3_666
C21 N2 C20 C19 -143.8(8) . .
C18 N2 C20 C19 -26.6(9) . .
Ni2 N2 C20 C19 93.1(7) . .
N3 C19 C20 N2 1.6(10) . .
